data_7017678
loop_
_publ_author_name
'Ali, Noorshida Mohd'
'Macleod, Voirrey L.'
'Jennison, Petter'
'Sazanovich, Igor V.'
'Hunter, Christopher A.'
'Weinstein, Julia A.'
'Ward, Michael D.'

_publ_section_title
;
 Luminescent cyanometallates based on phenylpyridine-Ir(iii) units:
 solvatochromism, metallochromism, and energy-transfer in Ir/Ln and Ir/Re
 complexes.
;
_journal_issue 8
_journal_name_full 'Dalton transactions (Cambridge, England : 2003)'
_journal_page_first 2408
_journal_page_last 2419
_journal_paper_doi 10.1039/c1dt11328c
_journal_volume 41
_journal_year 2012
_chemical_formula_sum 'C60 H58 Ir2 La2 N18 O16'
_chemical_formula_weight 1949.46
_chemical_name_systematic
;
?
;
_space_group_IT_number 2
_symmetry_cell_setting triclinic
_symmetry_space_group_name_Hall '-P 1'
_symmetry_space_group_name_H-M 'P -1'
_atom_sites_solution_hydrogens geom
_atom_sites_solution_primary direct
_atom_sites_solution_secondary difmap
_audit_creation_method SHELXL-97
_cell_angle_alpha 100.351(2)
_cell_angle_beta 95.361(2)
_cell_angle_gamma 90.093(2)
_cell_formula_units_Z 1
_cell_length_a 11.1072(4)
_cell_length_b 12.2186(4)
_cell_length_c 12.9780(4)
_cell_measurement_reflns_used 9906
_cell_measurement_temperature 100(2)
_cell_measurement_theta_max 27.52
_cell_measurement_theta_min 2.48
_cell_volume 1724.75(10)
_computing_cell_refinement 'Bruker SAINT'
_computing_data_collection 'Bruker APEX2'
_computing_data_reduction 'Bruker SAINT'
_computing_molecular_graphics 'Bruker SHELXTL'
_computing_publication_material 'Bruker SHELXTL'
_computing_structure_refinement 'SHELXL-97 (Sheldrick, 2008)'
_computing_structure_solution 'SHELXS-97 (Sheldrick, 2008)'
_diffrn_ambient_temperature 100(2)
_diffrn_measured_fraction_theta_full 0.980
_diffrn_measured_fraction_theta_max 0.980
_diffrn_measurement_device_type 'Bruker APEX-II CCD'
_diffrn_measurement_method '\f and \w scans'
_diffrn_radiation_monochromator graphite
_diffrn_radiation_source 'sealed tube'
_diffrn_radiation_type MoK\a
_diffrn_radiation_wavelength 0.71073
_diffrn_reflns_av_R_equivalents 0.0342
_diffrn_reflns_av_sigmaI/netI 0.0325
_diffrn_reflns_limit_h_max 14
_diffrn_reflns_limit_h_min -14
_diffrn_reflns_limit_k_max 15
_diffrn_reflns_limit_k_min -15
_diffrn_reflns_limit_l_max 16
_diffrn_reflns_limit_l_min -16
_diffrn_reflns_number 31856
_diffrn_reflns_theta_full 27.60
_diffrn_reflns_theta_max 27.60
_diffrn_reflns_theta_min 1.60
_exptl_absorpt_coefficient_mu 5.137
_exptl_absorpt_correction_T_max 0.6550
_exptl_absorpt_correction_T_min 0.4583
_exptl_absorpt_correction_type multi-scan
_exptl_absorpt_process_details SADABS
_exptl_crystal_colour Yellow
_exptl_crystal_density_diffrn 1.877
_exptl_crystal_density_method 'not measured'
_exptl_crystal_description Block
_exptl_crystal_F_000 940
_exptl_crystal_size_max 0.18
_exptl_crystal_size_mid 0.13
_exptl_crystal_size_min 0.09
_refine_diff_density_max 1.160
_refine_diff_density_min -1.286
_refine_diff_density_rms 0.112
_refine_ls_extinction_method none
_refine_ls_goodness_of_fit_ref 1.031
_refine_ls_hydrogen_treatment constr
_refine_ls_matrix_type full
_refine_ls_number_parameters 445
_refine_ls_number_reflns 7840
_refine_ls_number_restraints 0
_refine_ls_restrained_S_all 1.031
_refine_ls_R_factor_all 0.0287
_refine_ls_R_factor_gt 0.0217
_refine_ls_shift/su_max 0.001
_refine_ls_shift/su_mean 0.000
_refine_ls_structure_factor_coef Fsqd
_refine_ls_weighting_details 'calc w=1/[\s^2^(Fo^2^)+(0.0239P)^2^+0.4756P] where P=(Fo^2^+2Fc^2^)/3'
_refine_ls_weighting_scheme calc
_refine_ls_wR_factor_gt 0.0474
_refine_ls_wR_factor_ref 0.0498
_reflns_number_gt 6844
_reflns_number_total 7840
_reflns_threshold_expression >2sigma(I)
_cod_data_source_file c1dt11328c.txt
_cod_data_source_block imw1543
_cod_depositor_comments
;
The following automatic conversions were performed:

'_symmetry_cell_setting' value 'Triclinic' changed to 'triclinic'
according to /home/saulius/struct/CIF-dictionaries/cif_core.dic
dictionary named 'cif_core.dic' version 2.4.1 from
2010-06-29.

'_exptl_absorpt_correction_type' value 'Multi-scan'
changed to 'multi-scan' according to
/home/saulius/struct/CIF-dictionaries/cif_core.dic dictionary named
'cif_core.dic' version 2.4.1 from 2010-06-29.

Automatic conversion script
Id: cif_fix_values 1715 2011-07-08 13:25:40Z adriana 
;
_cod_original_sg_symbol_H-M 'P-1 '
_cod_database_code 7017678

loop_
_symmetry_equiv_pos_as_xyz
'x, y, z'
'-x, -y, -z'

loop_
_atom_site_label
_atom_site_type_symbol
_atom_site_fract_x
_atom_site_fract_y
_atom_site_fract_z
_atom_site_U_iso_or_equiv
_atom_site_adp_type
_atom_site_occupancy
_atom_site_symmetry_multiplicity
_atom_site_calc_flag
_atom_site_refinement_flags
Ir1 Ir 0.445025(10) 0.221437(9) 0.255947(8) 0.01177(4) Uani 1 1 d .
La1 La 0.250748(15) 0.097407(13) 0.581062(12) 0.01208(4) Uani 1 1 d .
N111 N 0.5617(2) 0.3350(2) 0.35234(19) 0.0148(5) Uani 1 1 d .
C112 C 0.5363(3) 0.4441(2) 0.3534(2) 0.0163(6) Uani 1 1 d .
C113 C 0.6119(3) 0.5267(3) 0.4164(3) 0.0234(7) Uani 1 1 d .
H113 H 0.5941 0.6028 0.4170 0.028 Uiso 1 1 calc R
C114 C 0.7110(3) 0.4993(3) 0.4773(3) 0.0260(8) Uani 1 1 d .
H114 H 0.7620 0.5557 0.5197 0.031 Uiso 1 1 calc R
C115 C 0.7356(3) 0.3871(3) 0.4756(3) 0.0238(7) Uani 1 1 d .
H115 H 0.8031 0.3654 0.5175 0.029 Uiso 1 1 calc R
C116 C 0.6603(3) 0.3086(3) 0.4122(2) 0.0195(7) Uani 1 1 d .
H116 H 0.6779 0.2322 0.4102 0.023 Uiso 1 1 calc R
C121 C 0.4281(3) 0.4640(2) 0.2866(2) 0.0171(6) Uani 1 1 d .
C122 C 0.3679(3) 0.3676(2) 0.2281(2) 0.0148(6) Uani 1 1 d .
C123 C 0.2644(3) 0.3825(3) 0.1622(2) 0.0204(7) Uani 1 1 d .
H123 H 0.2231 0.3193 0.1207 0.025 Uiso 1 1 calc R
C124 C 0.2209(3) 0.4878(3) 0.1564(3) 0.0253(7) Uani 1 1 d .
H124 H 0.1505 0.4958 0.1110 0.030 Uiso 1 1 calc R
C125 C 0.2799(3) 0.5816(3) 0.2165(3) 0.0265(8) Uani 1 1 d .
H125 H 0.2488 0.6534 0.2132 0.032 Uiso 1 1 calc R
C126 C 0.3835(3) 0.5707(3) 0.2812(3) 0.0225(7) Uani 1 1 d .
H126 H 0.4243 0.6348 0.3217 0.027 Uiso 1 1 calc R
N211 N 0.3305(2) 0.12286(19) 0.14334(19) 0.0137(5) Uani 1 1 d .
C212 C 0.3649(3) 0.1049(2) 0.0430(2) 0.0157(6) Uani 1 1 d .
C213 C 0.2912(3) 0.0402(2) -0.0385(2) 0.0190(7) Uani 1 1 d .
H213 H 0.3146 0.0285 -0.1081 0.023 Uiso 1 1 calc R
C214 C 0.1847(3) -0.0067(3) -0.0187(2) 0.0220(7) Uani 1 1 d .
H214 H 0.1354 -0.0518 -0.0741 0.026 Uiso 1 1 calc R
C215 C 0.1504(3) 0.0128(3) 0.0832(2) 0.0199(7) Uani 1 1 d .
H215 H 0.0771 -0.0182 0.0986 0.024 Uiso 1 1 calc R
C216 C 0.2248(3) 0.0779(2) 0.1615(2) 0.0167(6) Uani 1 1 d .
H216 H 0.2010 0.0917 0.2310 0.020 Uiso 1 1 calc R
C221 C 0.4795(3) 0.1589(2) 0.0325(2) 0.0147(6) Uani 1 1 d .
C222 C 0.5380(3) 0.2217(2) 0.1258(2) 0.0152(6) Uani 1 1 d .
C223 C 0.6458(3) 0.2776(3) 0.1178(3) 0.0201(7) Uani 1 1 d .
H223 H 0.6871 0.3207 0.1791 0.024 Uiso 1 1 calc R
C224 C 0.6936(3) 0.2712(3) 0.0210(3) 0.0223(7) Uani 1 1 d .
H224 H 0.7661 0.3110 0.0170 0.027 Uiso 1 1 calc R
C225 C 0.6356(3) 0.2068(3) -0.0698(3) 0.0243(7) Uani 1 1 d .
H225 H 0.6691 0.2018 -0.1352 0.029 Uiso 1 1 calc R
C226 C 0.5293(3) 0.1502(2) -0.0642(2) 0.0188(7) Uani 1 1 d .
H226 H 0.4900 0.1056 -0.1257 0.023 Uiso 1 1 calc R
N311 N 0.2762(2) 0.2228(2) 0.44318(19) 0.0176(5) Uani 1 1 d .
C312 C 0.3364(3) 0.2219(2) 0.3745(2) 0.0150(6) Uani 1 1 d .
N411 N 0.4013(2) -0.0167(2) 0.6822(2) 0.0182(6) Uani 1 1 d .
C412 C 0.5386(3) 0.0867(2) 0.2919(2) 0.0149(6) Uani 1 1 d .
O11 O 0.31535(19) -0.05449(18) 0.43604(17) 0.0214(5) Uani 1 1 d .
O12 O 0.13427(19) 0.00222(17) 0.40119(16) 0.0187(5) Uani 1 1 d .
O13 O 0.2058(2) -0.13552(19) 0.29424(17) 0.0290(6) Uani 1 1 d .
N14 N 0.2165(2) -0.0650(2) 0.3740(2) 0.0188(6) Uani 1 1 d .
O21 O 0.14015(19) 0.04548(17) 0.73471(16) 0.0182(5) Uani 1 1 d .
O22 O 0.13047(19) -0.07995(17) 0.59248(16) 0.0183(5) Uani 1 1 d .
O23 O 0.0519(2) -0.11488(19) 0.73195(18) 0.0254(5) Uani 1 1 d .
N24 N 0.1052(2) -0.0513(2) 0.6889(2) 0.0174(5) Uani 1 1 d .
N11S N 0.3023(3) 0.2641(2) 0.7453(2) 0.0239(6) Uani 1 1 d .
C12S C 0.3454(3) 0.3273(3) 0.8148(3) 0.0208(7) Uani 1 1 d .
C13S C 0.3999(3) 0.4084(3) 0.9034(3) 0.0234(7) Uani 1 1 d .
H13A H 0.3619 0.4807 0.9029 0.035 Uiso 1 1 calc R
H13B H 0.4867 0.4156 0.8974 0.035 Uiso 1 1 calc R
H13C H 0.3876 0.3834 0.9694 0.035 Uiso 1 1 calc R
N21S N 0.1041(3) 0.4755(3) 0.8916(3) 0.0430(9) Uani 1 1 d .
C22S C 0.0699(3) 0.3865(4) 0.8845(3) 0.0394(10) Uani 1 1 d .
C23S C 0.0255(4) 0.2720(4) 0.8768(4) 0.0570(13) Uani 1 1 d .
H23A H 0.0938 0.2239 0.8894 0.085 Uiso 1 1 calc R
H23B H -0.0152 0.2457 0.8064 0.085 Uiso 1 1 calc R
H23C H -0.0317 0.2697 0.9295 0.085 Uiso 1 1 calc R
N31S N 0.0181(3) 0.4182(2) 0.6127(2) 0.0332(7) Uani 1 1 d .
C32S C 0.0133(3) 0.5104(3) 0.6487(3) 0.0266(8) Uani 1 1 d .
C33S C 0.0074(4) 0.6282(3) 0.6937(3) 0.0361(9) Uani 1 1 d .
H33A H 0.0453 0.6723 0.6490 0.054 Uiso 1 1 calc R
H33B H 0.0503 0.6423 0.7644 0.054 Uiso 1 1 calc R
H33C H -0.0773 0.6492 0.6979 0.054 Uiso 1 1 calc R
O31 O 0.04836(19) 0.18770(17) 0.56399(16) 0.0179(5) Uani 1 1 d .
H31B H -0.0131 0.1722 0.5048 0.021 Uiso 1 1 d R
H31A H 0.0509 0.2689 0.5467 0.021 Uiso 1 1 d R
O41 O 0.46984(19) 0.16034(18) 0.57337(17) 0.0217(5) Uani 1 1 d .
H41A H 0.5339 0.1254 0.5928 0.026 Uiso 1 1 d R
H41B H 0.4950 0.1822 0.5148 0.026 Uiso 1 1 d R

loop_
_atom_site_aniso_label
_atom_site_aniso_U_11
_atom_site_aniso_U_22
_atom_site_aniso_U_33
_atom_site_aniso_U_23
_atom_site_aniso_U_13
_atom_site_aniso_U_12
Ir1 0.01455(6) 0.00941(6) 0.01171(6) 0.00293(4) 0.00118(4) 0.00155(4)
La1 0.01392(9) 0.00963(8) 0.01280(9) 0.00251(6) 0.00087(6) 0.00175(7)
N111 0.0156(13) 0.0143(12) 0.0147(13) 0.0031(10) 0.0022(10) 0.0001(10)
C112 0.0194(16) 0.0126(14) 0.0184(16) 0.0029(12) 0.0089(12) 0.0000(12)
C113 0.0251(18) 0.0160(16) 0.0294(19) 0.0018(13) 0.0082(14) -0.0037(14)
C114 0.0221(17) 0.0201(17) 0.032(2) -0.0050(14) 0.0039(15) -0.0072(14)
C115 0.0197(17) 0.0241(17) 0.0251(18) -0.0011(14) 0.0004(14) 0.0003(14)
C116 0.0210(16) 0.0178(16) 0.0189(16) 0.0014(12) 0.0014(13) 0.0025(13)
C121 0.0238(16) 0.0128(14) 0.0170(16) 0.0057(12) 0.0079(13) 0.0029(12)
C122 0.0202(15) 0.0164(15) 0.0103(14) 0.0058(11) 0.0072(12) 0.0045(12)
C123 0.0262(17) 0.0196(16) 0.0167(16) 0.0064(13) 0.0025(13) 0.0064(13)
C124 0.0311(19) 0.0252(18) 0.0236(18) 0.0125(14) 0.0066(14) 0.0104(15)
C125 0.034(2) 0.0166(16) 0.034(2) 0.0135(14) 0.0141(16) 0.0105(15)
C126 0.0294(18) 0.0123(15) 0.0276(18) 0.0046(13) 0.0103(14) 0.0011(13)
N211 0.0156(13) 0.0108(12) 0.0150(13) 0.0036(9) 0.0008(10) 0.0037(10)
C212 0.0200(16) 0.0120(14) 0.0165(15) 0.0068(11) 0.0010(12) 0.0077(12)
C213 0.0265(17) 0.0166(15) 0.0132(15) 0.0020(12) -0.0008(13) 0.0050(13)
C214 0.0244(17) 0.0200(16) 0.0190(17) 0.0005(13) -0.0057(13) 0.0021(14)
C215 0.0178(16) 0.0194(16) 0.0221(17) 0.0035(13) -0.0004(13) -0.0001(13)
C216 0.0169(15) 0.0169(15) 0.0173(16) 0.0056(12) 0.0015(12) 0.0029(12)
C221 0.0180(15) 0.0101(14) 0.0179(16) 0.0072(11) 0.0034(12) 0.0046(12)
C222 0.0192(15) 0.0095(14) 0.0181(16) 0.0045(11) 0.0048(12) 0.0059(12)
C223 0.0226(17) 0.0166(15) 0.0222(17) 0.0055(13) 0.0036(13) 0.0032(13)
C224 0.0238(17) 0.0176(16) 0.0283(18) 0.0067(13) 0.0117(14) 0.0025(13)
C225 0.0327(19) 0.0194(17) 0.0236(18) 0.0065(13) 0.0123(15) 0.0074(14)
C226 0.0275(17) 0.0128(15) 0.0167(16) 0.0038(12) 0.0027(13) 0.0053(13)
N311 0.0241(14) 0.0132(13) 0.0158(14) 0.0034(10) 0.0013(11) -0.0010(11)
C312 0.0190(15) 0.0079(13) 0.0178(16) 0.0040(11) -0.0021(12) 0.0015(12)
N411 0.0198(14) 0.0144(13) 0.0199(14) 0.0034(10) -0.0005(11) 0.0021(11)
C412 0.0172(15) 0.0132(14) 0.0129(15) -0.0017(11) 0.0021(12) -0.0021(12)
O11 0.0194(12) 0.0239(12) 0.0197(12) 0.0012(9) 0.0007(9) 0.0069(10)
O12 0.0202(12) 0.0161(11) 0.0194(12) 0.0018(9) 0.0028(9) 0.0048(9)
O13 0.0401(15) 0.0233(13) 0.0197(13) -0.0078(10) 0.0054(10) -0.0014(11)
N14 0.0248(15) 0.0160(13) 0.0162(14) 0.0040(10) 0.0025(11) -0.0003(11)
O21 0.0251(12) 0.0119(10) 0.0169(11) 0.0004(8) 0.0023(9) -0.0008(9)
O22 0.0229(12) 0.0169(11) 0.0147(11) 0.0015(8) 0.0032(9) -0.0010(9)
O23 0.0314(13) 0.0229(12) 0.0245(13) 0.0108(10) 0.0040(10) -0.0073(10)
N24 0.0180(13) 0.0177(13) 0.0173(14) 0.0061(10) -0.0004(10) 0.0018(11)
N11S 0.0292(16) 0.0182(14) 0.0241(16) 0.0015(12) 0.0063(12) 0.0017(12)
C12S 0.0237(17) 0.0162(16) 0.0232(18) 0.0040(13) 0.0056(14) 0.0021(13)
C13S 0.0249(17) 0.0168(16) 0.0244(18) -0.0070(13) 0.0020(14) -0.0022(14)
N21S 0.035(2) 0.050(2) 0.039(2) -0.0007(17) -0.0043(15) 0.0060(18)
C22S 0.024(2) 0.059(3) 0.029(2) -0.0070(19) -0.0016(16) 0.012(2)
C23S 0.036(2) 0.053(3) 0.075(4) -0.011(2) 0.012(2) 0.002(2)
N31S 0.0301(17) 0.0235(16) 0.042(2) 0.0001(14) -0.0055(14) 0.0017(13)
C32S 0.0234(18) 0.0238(19) 0.032(2) 0.0034(15) 0.0005(15) 0.0025(15)
C33S 0.047(2) 0.0159(17) 0.044(2) -0.0003(15) 0.0107(19) 0.0012(17)
O31 0.0182(11) 0.0160(11) 0.0198(12) 0.0050(9) -0.0003(9) 0.0026(9)
O41 0.0157(11) 0.0220(12) 0.0300(13) 0.0105(10) 0.0035(9) 0.0017(9)

loop_
_atom_type_symbol
_atom_type_description
_atom_type_scat_dispersion_real
_atom_type_scat_dispersion_imag
_atom_type_scat_source
C C 0.0033 0.0016 'International Tables Vol C Tables 4.2.6.8 and 6.1.1.4'
H H 0.0000 0.0000 'International Tables Vol C Tables 4.2.6.8 and 6.1.1.4'
N N 0.0061 0.0033 'International Tables Vol C Tables 4.2.6.8 and 6.1.1.4'
La La -0.2871 2.4523 'International Tables Vol C Tables 4.2.6.8 and 6.1.1.4'
Ir Ir -1.4442 7.9887 'International Tables Vol C Tables 4.2.6.8 and 6.1.1.4'
O O 0.0106 0.0060 'International Tables Vol C Tables 4.2.6.8 and 6.1.1.4'

loop_
_geom_angle_atom_site_label_1
_geom_angle_atom_site_label_2
_geom_angle_atom_site_label_3
_geom_angle
_geom_angle_site_symmetry_1
C312 Ir1 C412 92.62(11) .
C312 Ir1 N211 95.07(10) .
C412 Ir1 N211 92.14(10) .
C312 Ir1 C122 88.89(11) .
C412 Ir1 C122 173.46(11) .
N211 Ir1 C122 94.07(11) .
C312 Ir1 N111 90.80(10) .
C412 Ir1 N111 93.75(11) .
N211 Ir1 N111 171.49(9) .
C122 Ir1 N111 79.86(11) .
C312 Ir1 C222 173.87(12) .
C412 Ir1 C222 91.33(11) .
N211 Ir1 C222 80.10(11) .
C122 Ir1 C222 87.71(11) .
N111 Ir1 C222 93.61(11) .
O31 La1 O11 121.32(7) .
O31 La1 O41 134.47(7) .
O11 La1 O41 79.66(7) .
O31 La1 O22 85.91(7) .
O11 La1 O22 73.61(7) .
O41 La1 O22 139.44(7) .
O31 La1 N311 76.66(7) .
O11 La1 N311 82.89(7) .
O41 La1 N311 65.84(8) .
O22 La1 N311 137.50(7) .
O31 La1 N411 149.27(7) .
O11 La1 N411 76.91(7) .
O41 La1 N411 69.03(7) .
O22 La1 N411 75.50(7) .
N311 La1 N411 133.03(8) .
O31 La1 O21 75.94(7) .
O11 La1 O21 120.35(7) .
O41 La1 O21 131.38(7) .
O22 La1 O21 49.50(6) .
N311 La1 O21 150.81(7) .
N411 La1 O21 73.37(7) .
O31 La1 O12 72.06(7) .
O11 La1 O12 49.29(7) .
O41 La1 O12 116.19(7) .
O22 La1 O12 66.15(6) .
N311 La1 O12 71.63(7) .
N411 La1 O12 119.81(7) .
O21 La1 O12 108.76(7) .
O31 La1 N11S 84.81(8) .
O11 La1 N11S 151.48(8) .
O41 La1 N11S 73.14(8) .
O22 La1 N11S 123.48(7) .
N311 La1 N11S 93.51(8) .
N411 La1 N11S 85.38(8) .
O21 La1 N11S 74.19(7) .
O12 La1 N11S 154.68(8) .
C116 N111 C112 119.1(3) .
C116 N111 Ir1 124.9(2) .
C112 N111 Ir1 116.0(2) .
N111 C112 C113 119.5(3) .
N111 C112 C121 115.0(3) .
C113 C112 C121 125.5(3) .
C114 C113 C112 121.1(3) .
C114 C113 H113 119.5 .
C112 C113 H113 119.5 .
C113 C114 C115 118.7(3) .
C113 C114 H114 120.6 .
C115 C114 H114 120.6 .
C116 C115 C114 118.6(3) .
C116 C115 H115 120.7 .
C114 C115 H115 120.7 .
N111 C116 C115 123.0(3) .
N111 C116 H116 118.5 .
C115 C116 H116 118.5 .
C126 C121 C122 121.1(3) .
C126 C121 C112 123.5(3) .
C122 C121 C112 115.4(3) .
C123 C122 C121 117.4(3) .
C123 C122 Ir1 128.8(2) .
C121 C122 Ir1 113.8(2) .
C124 C123 C122 121.4(3) .
C124 C123 H123 119.3 .
C122 C123 H123 119.3 .
C123 C124 C125 120.3(3) .
C123 C124 H124 119.9 .
C125 C124 H124 119.9 .
C126 C125 C124 120.2(3) .
C126 C125 H125 119.9 .
C124 C125 H125 119.9 .
C125 C126 C121 119.6(3) .
C125 C126 H126 120.2 .
C121 C126 H126 120.2 .
C216 N211 C212 119.2(2) .
C216 N211 Ir1 124.67(19) .
C212 N211 Ir1 116.09(19) .
N211 C212 C213 119.7(3) .
N211 C212 C221 114.4(3) .
C213 C212 C221 125.8(3) .
C214 C213 C212 120.5(3) .
C214 C213 H213 119.7 .
C212 C213 H213 119.7 .
C213 C214 C215 119.2(3) .
C213 C214 H214 120.4 .
C215 C214 H214 120.4 .
C216 C215 C214 118.7(3) .
C216 C215 H215 120.7 .
C214 C215 H215 120.7 .
N211 C216 C215 122.6(3) .
N211 C216 H216 118.7 .
C215 C216 H216 118.7 .
C226 C221 C222 121.4(3) .
C226 C221 C212 122.7(3) .
C222 C221 C212 116.0(3) .
C223 C222 C221 117.4(3) .
C223 C222 Ir1 129.2(2) .
C221 C222 Ir1 113.4(2) .
C224 C223 C222 121.2(3) .
C224 C223 H223 119.4 .
C222 C223 H223 119.4 .
C225 C224 C223 120.4(3) .
C225 C224 H224 119.8 .
C223 C224 H224 119.8 .
C226 C225 C224 119.7(3) .
C226 C225 H225 120.1 .
C224 C225 H225 120.1 .
C225 C226 C221 119.9(3) .
C225 C226 H226 120.0 .
C221 C226 H226 120.0 .
C312 N311 La1 135.4(2) .
N311 C312 Ir1 178.9(3) .
C412 N411 La1 164.5(2) 2_656
N411 C412 Ir1 174.1(3) 2_656
N14 O11 La1 98.92(16) .
N14 O12 La1 95.79(16) .
O13 N14 O12 123.3(3) .
O13 N14 O11 120.9(3) .
O12 N14 O11 115.8(2) .
N24 O21 La1 96.94(16) .
N24 O22 La1 97.59(15) .
O23 N24 O21 122.9(3) .
O23 N24 O22 121.3(3) .
O21 N24 O22 115.9(2) .
C12S N11S La1 167.3(3) .
N11S C12S C13S 179.7(4) .
C12S C13S H13A 109.5 .
C12S C13S H13B 109.5 .
H13A C13S H13B 109.5 .
C12S C13S H13C 109.5 .
H13A C13S H13C 109.5 .
H13B C13S H13C 109.5 .
N21S C22S C23S 179.2(5) .
C22S C23S H23A 109.5 .
C22S C23S H23B 109.5 .
H23A C23S H23B 109.5 .
C22S C23S H23C 109.5 .
H23A C23S H23C 109.5 .
H23B C23S H23C 109.5 .
N31S C32S C33S 179.4(4) .
C32S C33S H33A 109.5 .
C32S C33S H33B 109.5 .
H33A C33S H33B 109.5 .
C32S C33S H33C 109.5 .
H33A C33S H33C 109.5 .
H33B C33S H33C 109.5 .
La1 O31 H31B 126.9 .
La1 O31 H31A 115.0 .
H31B O31 H31A 85.3 .
La1 O41 H41A 125.1 .
La1 O41 H41B 122.0 .
H41A O41 H41B 99.7 .

loop_
_geom_bond_atom_site_label_1
_geom_bond_atom_site_label_2
_geom_bond_distance
_geom_bond_site_symmetry_2
Ir1 C312 2.041(3) .
Ir1 C412 2.049(3) .
Ir1 N211 2.054(2) .
Ir1 C122 2.057(3) .
Ir1 N111 2.059(2) .
Ir1 C222 2.060(3) .
La1 O31 2.514(2) .
La1 O11 2.550(2) .
La1 O41 2.567(2) .
La1 O22 2.578(2) .
La1 N311 2.590(2) .
La1 N411 2.592(3) .
La1 O21 2.607(2) .
La1 O12 2.633(2) .
La1 N11S 2.689(3) .
N111 C116 1.356(4) .
N111 C112 1.362(4) .
C112 C113 1.401(4) .
C112 C121 1.461(4) .
C113 C114 1.372(5) .
C113 H113 0.9500 .
C114 C115 1.396(5) .
C114 H114 0.9500 .
C115 C116 1.372(4) .
C115 H115 0.9500 .
C116 H116 0.9500 .
C121 C126 1.407(4) .
C121 C122 1.412(4) .
C122 C123 1.399(4) .
C123 C124 1.387(4) .
C123 H123 0.9500 .
C124 C125 1.390(5) .
C124 H124 0.9500 .
C125 C126 1.381(5) .
C125 H125 0.9500 .
C126 H126 0.9500 .
N211 C216 1.353(4) .
N211 C212 1.371(4) .
C212 C213 1.397(4) .
C212 C221 1.462(4) .
C213 C214 1.379(4) .
C213 H213 0.9500 .
C214 C215 1.391(4) .
C214 H214 0.9500 .
C215 C216 1.378(4) .
C215 H215 0.9500 .
C216 H216 0.9500 .
C221 C226 1.405(4) .
C221 C222 1.413(4) .
C222 C223 1.399(4) .
C223 C224 1.398(4) .
C223 H223 0.9500 .
C224 C225 1.395(5) .
C224 H224 0.9500 .
C225 C226 1.381(4) .
C225 H225 0.9500 .
C226 H226 0.9500 .
N311 C312 1.162(4) .
N411 C412 1.164(4) 2_656
C412 N411 1.164(4) 2_656
O11 N14 1.291(3) .
O12 N14 1.261(3) .
O13 N14 1.219(3) .
O21 N24 1.268(3) .
O22 N24 1.294(3) .
O23 N24 1.217(3) .
N11S C12S 1.143(4) .
C12S C13S 1.459(4) .
C13S H13A 0.9800 .
C13S H13B 0.9800 .
C13S H13C 0.9800 .
N21S C22S 1.136(5) .
C22S C23S 1.466(6) .
C23S H23A 0.9800 .
C23S H23B 0.9800 .
C23S H23C 0.9800 .
N31S C32S 1.143(4) .
C32S C33S 1.457(5) .
C33S H33A 0.9800 .
C33S H33B 0.9800 .
C33S H33C 0.9800 .
O31 H31B 0.9706 .
O31 H31A 1.0567 .
O41 H41A 0.8706 .
O41 H41B 0.9162 .

loop_
_geom_torsion_atom_site_label_1
_geom_torsion_atom_site_label_2
_geom_torsion_atom_site_label_3
_geom_torsion_atom_site_label_4
_geom_torsion
_geom_torsion_site_symmetry_4
C312 Ir1 N111 C116 92.2(2) .
C412 Ir1 N111 C116 -0.5(3) .
N211 Ir1 N111 C116 -134.1(6) .
C122 Ir1 N111 C116 -179.1(3) .
C222 Ir1 N111 C116 -92.1(2) .
C312 Ir1 N111 C112 -88.6(2) .
C412 Ir1 N111 C112 178.8(2) .
N211 Ir1 N111 C112 45.1(7) .
C122 Ir1 N111 C112 0.2(2) .
C222 Ir1 N111 C112 87.2(2) .
C116 N111 C112 C113 -0.3(4) .
Ir1 N111 C112 C113 -179.6(2) .
C116 N111 C112 C121 -179.8(3) .
Ir1 N111 C112 C121 0.9(3) .
N111 C112 C113 C114 -0.1(5) .
C121 C112 C113 C114 179.3(3) .
C112 C113 C114 C115 -0.2(5) .
C113 C114 C115 C116 0.7(5) .
C112 N111 C116 C115 0.9(4) .
Ir1 N111 C116 C115 -179.9(2) .
C114 C115 C116 N111 -1.1(5) .
N111 C112 C121 C126 176.6(3) .
C113 C112 C121 C126 -2.8(5) .
N111 C112 C121 C122 -2.1(4) .
C113 C112 C121 C122 178.5(3) .
C126 C121 C122 C123 1.9(4) .
C112 C121 C122 C123 -179.4(3) .
C126 C121 C122 Ir1 -176.6(2) .
C112 C121 C122 Ir1 2.2(3) .
C312 Ir1 C122 C123 -88.5(3) .
C412 Ir1 C122 C123 168.1(8) .
N211 Ir1 C122 C123 6.5(3) .
N111 Ir1 C122 C123 -179.5(3) .
C222 Ir1 C122 C123 86.4(3) .
C312 Ir1 C122 C121 89.7(2) .
C412 Ir1 C122 C121 -13.7(10) .
N211 Ir1 C122 C121 -175.3(2) .
N111 Ir1 C122 C121 -1.3(2) .
C222 Ir1 C122 C121 -95.4(2) .
C121 C122 C123 C124 -1.4(4) .
Ir1 C122 C123 C124 176.8(2) .
C122 C123 C124 C125 -0.1(5) .
C123 C124 C125 C126 1.2(5) .
C124 C125 C126 C121 -0.7(5) .
C122 C121 C126 C125 -0.8(5) .
C112 C121 C126 C125 -179.5(3) .
C312 Ir1 N211 C216 -2.7(2) .
C412 Ir1 N211 C216 90.1(2) .
C122 Ir1 N211 C216 -92.0(2) .
N111 Ir1 N211 C216 -136.2(6) .
C222 Ir1 N211 C216 -178.9(3) .
C312 Ir1 N211 C212 175.8(2) .
C412 Ir1 N211 C212 -91.3(2) .
C122 Ir1 N211 C212 86.6(2) .
N111 Ir1 N211 C212 42.4(7) .
C222 Ir1 N211 C212 -0.4(2) .
C216 N211 C212 C213 -0.4(4) .
Ir1 N211 C212 C213 -179.0(2) .
C216 N211 C212 C221 179.1(3) .
Ir1 N211 C212 C221 0.5(3) .
N211 C212 C213 C214 -0.7(4) .
C221 C212 C213 C214 179.9(3) .
C212 C213 C214 C215 1.1(5) .
C213 C214 C215 C216 -0.5(5) .
C212 N211 C216 C215 1.0(4) .
Ir1 N211 C216 C215 179.5(2) .
C214 C215 C216 N211 -0.6(5) .
N211 C212 C221 C226 -179.8(3) .
C213 C212 C221 C226 -0.4(5) .
N211 C212 C221 C222 -0.3(4) .
C213 C212 C221 C222 179.2(3) .
C226 C221 C222 C223 1.8(4) .
C212 C221 C222 C223 -177.8(3) .
C226 C221 C222 Ir1 179.5(2) .
C212 C221 C222 Ir1 0.0(3) .
C312 Ir1 C222 C223 139.4(9) .
C412 Ir1 C222 C223 -90.4(3) .
N211 Ir1 C222 C223 177.6(3) .
C122 Ir1 C222 C223 83.1(3) .
N111 Ir1 C222 C223 3.4(3) .
C312 Ir1 C222 C221 -38.0(11) .
C412 Ir1 C222 C221 92.1(2) .
N211 Ir1 C222 C221 0.2(2) .
C122 Ir1 C222 C221 -94.3(2) .
N111 Ir1 C222 C221 -174.0(2) .
C221 C222 C223 C224 -0.1(4) .
Ir1 C222 C223 C224 -177.5(2) .
C222 C223 C224 C225 -1.2(5) .
C223 C224 C225 C226 0.9(5) .
C224 C225 C226 C221 0.7(5) .
C222 C221 C226 C225 -2.1(4) .
C212 C221 C226 C225 177.5(3) .
O31 La1 N311 C312 -154.2(3) .
O11 La1 N311 C312 -29.6(3) .
O41 La1 N311 C312 52.2(3) .
O22 La1 N311 C312 -85.8(3) .
N411 La1 N311 C312 35.0(4) .
O21 La1 N311 C312 -174.8(3) .
O12 La1 N311 C312 -79.0(3) .
N11S La1 N311 C312 122.0(3) .
La1 N311 C312 Ir1 -73(13) .
C412 Ir1 C312 N311 68(13) .
N211 Ir1 C312 N311 161(13) .
C122 Ir1 C312 N311 -105(13) .
N111 Ir1 C312 N311 -25(13) .
C222 Ir1 C312 N311 -161(12) .
O31 La1 N411 C412 106.9(9) 2_656
O11 La1 N411 C412 -23.9(9) 2_656
O41 La1 N411 C412 -107.7(9) 2_656
O22 La1 N411 C412 52.3(9) 2_656
N311 La1 N411 C412 -90.9(9) 2_656
O21 La1 N411 C412 103.8(9) 2_656
O12 La1 N411 C412 1.3(9) 2_656
N11S La1 N411 C412 178.6(9) 2_656
C312 Ir1 C412 N411 -92(3) 2_656
N211 Ir1 C412 N411 173(3) 2_656
C122 Ir1 C412 N411 11(3) 2_656
N111 Ir1 C412 N411 -1(3) 2_656
C222 Ir1 C412 N411 92(3) 2_656
O31 La1 O11 N14 -4.59(19) .
O41 La1 O11 N14 -140.85(17) .
O22 La1 O11 N14 69.99(16) .
N311 La1 O11 N14 -74.22(17) .
N411 La1 O11 N14 148.48(17) .
O21 La1 O11 N14 86.94(17) .
O12 La1 O11 N14 -2.37(14) .
N11S La1 O11 N14 -158.46(17) .
O31 La1 O12 N14 -179.58(17) .
O11 La1 O12 N14 2.41(15) .
O41 La1 O12 N14 49.02(17) .
O22 La1 O12 N14 -86.07(16) .
N311 La1 O12 N14 98.93(17) .
N411 La1 O12 N14 -30.74(18) .
O21 La1 O12 N14 -111.90(16) .
N11S La1 O12 N14 155.50(18) .
La1 O12 N14 O13 176.5(2) .
La1 O12 N14 O11 -4.0(2) .
La1 O11 N14 O13 -176.3(2) .
La1 O11 N14 O12 4.2(3) .
O31 La1 O21 N24 98.61(17) .
O11 La1 O21 N24 -19.70(19) .
O41 La1 O21 N24 -123.51(16) .
O22 La1 O21 N24 1.88(15) .
N311 La1 O21 N24 119.22(19) .
N411 La1 O21 N24 -83.04(17) .
O12 La1 O21 N24 33.48(17) .
N11S La1 O21 N24 -172.88(18) .
O31 La1 O22 N24 -76.81(16) .
O11 La1 O22 N24 158.84(17) .
O41 La1 O22 N24 107.97(17) .
N311 La1 O22 N24 -141.95(16) .
N411 La1 O22 N24 78.50(16) .
O21 La1 O22 N24 -1.84(15) .
O12 La1 O22 N24 -148.99(18) .
N11S La1 O22 N24 4.21(19) .
La1 O21 N24 O23 176.3(2) .
La1 O21 N24 O22 -3.2(2) .
La1 O22 N24 O23 -176.2(2) .
La1 O22 N24 O21 3.2(3) .
O31 La1 N11S C12S -172.1(12) .
O11 La1 N11S C12S -14.3(12) .
O41 La1 N11S C12S -32.4(11) .
O22 La1 N11S C12S 106.3(11) .
N311 La1 N11S C12S -95.8(12) .
N411 La1 N11S C12S 37.1(12) .
O21 La1 N11S C12S 111.1(12) .
O12 La1 N11S C12S -148.3(11) .
La1 N11S C12S C13S 147(100) .
